data_9017208
loop_
_publ_author_name
'Franzini, L.'
'Pasero, M.'
'Perchiazzi, N.'

_publ_section_title
;
 Re-discovery and re-definition of dinite, C20H36,
 a forgotten organic mineral from Garfagnana, northern Tuscany, Italy
;
_journal_name_full 'European Journal of Mineralogy'
_journal_page_first 855
_journal_page_last 861
_journal_volume 3
_journal_year 1991
_chemical_compound_source 'Garfagnana, northern Tuscany, Italy'
_chemical_formula_sum 'C20 H36'
_chemical_name_mineral Dinite
_space_group_IT_number 19
_space_group_name_Hall 'P 2ac 2ab'
_space_group_name_H-M_alt 'P 21 21 21'
_symmetry_space_group_name_H-M 'P 21 21 21'
_cell_angle_alpha 90
_cell_angle_beta 90
_cell_angle_gamma 90
_cell_length_a 12.356
_cell_length_b 12.762
_cell_length_c 11.427
_cell_formula_units_Z 4
_cell_volume 1801.892
_database_code_amcsd 0006432
_exptl_crystal_density_diffrn 0.886
_cod_data_source_file inputs/fixed/downloads/07/07514.cif
_cod_data_source_block 07514
_cod_depositor_comments
;

2024-05-28
Z value and formula fixed to values more according to usual
chemical conventions.                 miguel
;
_cod_original_formula_sum C5
_cod_database_code 9017208

loop_
_space_group_symop_operation_xyz
x,y,z
-x,1/2+y,1/2-z
1/2+x,1/2-y,-z
1/2-x,-y,1/2+z

loop_
_atom_site_label
_atom_site_fract_x
_atom_site_fract_y
_atom_site_fract_z
_atom_site_U_iso_or_equiv
C1 0.08010 0.67920 0.24100 0.05000
C2 0.16570 0.69880 0.33410 0.06400
C3 0.34290 0.65720 0.43330 0.05900
C4 0.44560 0.59170 0.43160 0.05700
C5 0.61550 0.54620 0.30870 0.05700
C6 0.65820 0.55090 0.18340 0.09300
C7 0.58350 0.49980 0.09320 0.10600
C8 0.47030 0.54980 0.09600 0.08800
C9 0.23210 0.59290 0.12330 0.06800
C10 0.13840 0.67330 0.12330 0.06200
C11 0.26220 0.62380 0.33970 0.05000
C12 0.49700 0.58860 0.31030 0.05000
C13 0.41760 0.54670 0.21790 0.05700
C14 0.31570 0.61770 0.21920 0.04800
C15 0.00000 0.77240 0.24480 0.08800
C16 -0.09460 0.76720 0.16100 0.09200
C17 0.01880 0.57600 0.26610 0.08200
C18 0.68740 0.61740 0.38310 0.08000
C19 0.62710 0.43590 0.36400 0.09500
C20 0.38000 0.42820 0.24310 0.09300

loop_
_cod_related_entry_id
_cod_related_entry_database
_cod_related_entry_code
1 AMCSD 0006432
